data_7228985
loop_
_publ_author_name
'Yan, Qing'
'Tsutsumi, Ken'
'Nomura, Kotohiro'

_publ_section_title
;
 Synthesis and structural analysis of aryloxo-modified trinuclear
 half-titanocenes, and their use as catalyst precursors for ethylene
 polymerisation
;
_journal_issue 66
_journal_name_full 'RSC Adv.'
_journal_page_first 41345
_journal_paper_doi 10.1039/C7RA07581B
_journal_volume 7
_journal_year 2017
_chemical_formula_moiety 'C42 H45 Cl6 N O3 Ti3'
_chemical_formula_sum 'C42 H45 Cl6 N O3 Ti3'
_chemical_formula_weight 968.24
_chemical_properties_physical ', Air-sensitive,Moisture-sensitive'
_space_group_crystal_system trigonal
_space_group_IT_number 167
_space_group_name_Hall '-R 3 2"c'
_space_group_name_H-M_alt 'R -3 c :H'
_symmetry_space_group_name_Hall '-R 3 2"c'
_symmetry_space_group_name_H-M 'R -3 c :H'
_atom_sites_solution_hydrogens geom
_atom_sites_solution_primary direct
_atom_sites_solution_secondary difmap
_audit_update_record
;
2017-05-12 deposited with the CCDC.
2017-08-17 downloaded from the CCDC.
;
_cell_angle_alpha 90.0000
_cell_angle_beta 90.0000
_cell_angle_gamma 120.0000
_cell_formula_units_Z 12
_cell_length_a 16.059(2)
_cell_length_b 16.059(2)
_cell_length_c 63.922(6)
_cell_measurement_reflns_used 3693
_cell_measurement_temperature 93
_cell_measurement_theta_max 29.87
_cell_measurement_theta_min 1.94
_cell_volume 14276(3)
_computing_cell_refinement 'CrysAlisPro 1.171.38.41 (Rigaku OD, 2015)'
_computing_data_collection 'CrysAlisPro 1.171.38.41 (Rigaku OD, 2015)'
_computing_data_reduction 'CrysAlisPro 1.171.38.41 (Rigaku OD, 2015)'
_computing_molecular_graphics 'CrystalStructure 4.2'
_computing_publication_material 'CrystalStructure 4.2 (Rigaku, 2015)'
_computing_structure_refinement 'SHELXL Version 2014/7 (Sheldrick, 2008)'
_computing_structure_solution 'SHELXT Version 2014/5 (Sheldrick, 2014)'
_diffrn_ambient_temperature 93
_diffrn_detector_area_resol_mean 13.653
_diffrn_measured_fraction_theta_full 0.999
_diffrn_measured_fraction_theta_max 0.999
_diffrn_measurement_device_type 'Rigaku XtaLAB mini'
_diffrn_measurement_method \w
_diffrn_radiation_type 'Mo K\a'
_diffrn_radiation_wavelength 0.71073
_diffrn_reflns_av_R_equivalents 0.1014
_diffrn_reflns_Laue_measured_fraction_full 0.999
_diffrn_reflns_Laue_measured_fraction_max 0.999
_diffrn_reflns_limit_h_max 20
_diffrn_reflns_limit_h_min -20
_diffrn_reflns_limit_k_max 20
_diffrn_reflns_limit_k_min -20
_diffrn_reflns_limit_l_max 82
_diffrn_reflns_limit_l_min -82
_diffrn_reflns_number 47281
_diffrn_reflns_point_group_measured_fraction_full 0.999
_diffrn_reflns_point_group_measured_fraction_max 0.999
_diffrn_reflns_theta_full 25.242
_diffrn_reflns_theta_max 27.497
_diffrn_reflns_theta_min 2.537
_diffrn_standards_number 0
_exptl_absorpt_coefficient_mu 0.863
_exptl_absorpt_correction_T_max 0.871
_exptl_absorpt_correction_T_min 0.471
_exptl_absorpt_correction_type multi-scan
_exptl_absorpt_process_details
;
CrysAlisPro 1.171.38.41 (Rigaku Oxford Diffraction, 2015)
Empirical absorption correction using spherical harmonics,
 implemented in SCALE3 ABSPACK scaling algorithm.
;
_exptl_crystal_colour orange
_exptl_crystal_density_diffrn 1.351
_exptl_crystal_density_method 'not measured'
_exptl_crystal_description block
_exptl_crystal_F_000 5952.00
_exptl_crystal_size_max 0.250
_exptl_crystal_size_mid 0.250
_exptl_crystal_size_min 0.160
_platon_squeeze_details ' ?'
_refine_diff_density_max 0.61
_refine_diff_density_min -1.14
_refine_ls_extinction_method none
_refine_ls_goodness_of_fit_ref 1.096
_refine_ls_hydrogen_treatment constr
_refine_ls_number_parameters 166
_refine_ls_number_reflns 3657
_refine_ls_number_restraints 0
_refine_ls_R_factor_all 0.1259
_refine_ls_R_factor_gt 0.0982
_refine_ls_shift/su_max 0.000
_refine_ls_structure_factor_coef Fsqd
_refine_ls_weighting_details 'w = 1/[\s^2^(Fo^2^)+(0.0449P)^2^+338.0268P] where P=(Fo^2^+2Fc^2^)/3'
_refine_ls_weighting_scheme calc
_refine_ls_wR_factor_gt 0.2086
_refine_ls_wR_factor_ref 0.2220
_reflns_Friedel_coverage 0.000
_reflns_number_gt 2694
_reflns_number_total 3657
_reflns_threshold_expression F^2^>2.0\s(F^2^)
_cod_data_source_file c7ra07581b2.cif
_cod_data_source_block Ti1
_cod_database_code 7228985

loop_
_space_group_symop_operation_xyz
'x, y, z'
'-y, x-y, z'
'-x+y, -x, z'
'-y, -x, z+1/2'
'x, x-y, z+1/2'
'-x+y, y, z+1/2'
'x+2/3, y+1/3, z+1/3'
'-y+2/3, x-y+1/3, z+1/3'
'-x+y+2/3, -x+1/3, z+1/3'
'-y+2/3, -x+1/3, z+5/6'
'x+2/3, x-y+1/3, z+5/6'
'-x+y+2/3, y+1/3, z+5/6'
'x+1/3, y+2/3, z+2/3'
'-y+1/3, x-y+2/3, z+2/3'
'-x+y+1/3, -x+2/3, z+2/3'
'-y+1/3, -x+2/3, z+7/6'
'x+1/3, x-y+2/3, z+7/6'
'-x+y+1/3, y+2/3, z+7/6'
'-x, -y, -z'
'y, -x+y, -z'
'x-y, x, -z'
'y, x, -z-1/2'
'-x, -x+y, -z-1/2'
'x-y, -y, -z-1/2'
'-x+2/3, -y+1/3, -z+1/3'
'y+2/3, -x+y+1/3, -z+1/3'
'x-y+2/3, x+1/3, -z+1/3'
'y+2/3, x+1/3, -z-1/6'
'-x+2/3, -x+y+1/3, -z-1/6'
'x-y+2/3, -y+1/3, -z-1/6'
'-x+1/3, -y+2/3, -z+2/3'
'y+1/3, -x+y+2/3, -z+2/3'
'x-y+1/3, x+2/3, -z+2/3'
'y+1/3, x+2/3, -z+1/6'
'-x+1/3, -x+y+2/3, -z+1/6'
'x-y+1/3, -y+2/3, -z+1/6'

loop_
_atom_site_label
_atom_site_type_symbol
_atom_site_fract_x
_atom_site_fract_y
_atom_site_fract_z
_atom_site_U_iso_or_equiv
_atom_site_adp_type
_atom_site_occupancy
_atom_site_site_symmetry_order
_atom_site_calc_flag
_atom_site_refinement_flags_posn
_atom_site_refinement_flags_adp
_atom_site_refinement_flags_occupancy
Ti1 Ti 0.10567(9) 0.39766(9) 0.46057(2) 0.0400(3) Uani 1 1 d . . .
Cl1 Cl 0.05200(17) 0.24779(17) 0.44836(3) 0.0657(6) Uani 1 1 d . . .
Cl2 Cl 0.24579(14) 0.48561(18) 0.44358(2) 0.0634(6) Uani 1 1 d . . .
O1 O 0.1440(3) 0.3950(3) 0.48670(5) 0.0387(10) Uani 1 1 d . . .
N1 N 0.3333 0.6667 0.51144(11) 0.0303(18) Uani 1 3 d S T P
C1 C 0.2969(5) 0.5680(4) 0.50426(8) 0.0355(14) Uani 1 1 d . . .
H1A H 0.3489 0.5520 0.5054 0.043 Uiso 1 1 calc R U .
H1B H 0.2788 0.5634 0.4893 0.043 Uiso 1 1 calc R U .
C2 C 0.2109(5) 0.4955(4) 0.51663(8) 0.0345(13) Uani 1 1 d . . .
C3 C 0.1397(5) 0.4092(5) 0.50783(8) 0.0366(14) Uani 1 1 d . . .
C4 C 0.0659(5) 0.3379(5) 0.51960(9) 0.0412(15) Uani 1 1 d . . .
C5 C 0.0618(5) 0.3545(5) 0.54089(9) 0.0409(15) Uani 1 1 d . . .
H5 H 0.0118 0.3064 0.5492 0.049 Uiso 1 1 calc R U .
C6 C 0.1293(5) 0.4399(4) 0.55009(8) 0.0355(13) Uani 1 1 d . . .
C7 C 0.2032(5) 0.5098(4) 0.53813(8) 0.0340(13) Uani 1 1 d . . .
H7 H 0.2494 0.5683 0.5445 0.041 Uiso 1 1 calc R U .
C8 C 0.1255(6) 0.4572(5) 0.57326(8) 0.0477(17) Uani 1 1 d . . .
H8A H 0.1786 0.5210 0.5770 0.057 Uiso 1 1 calc R U .
H8B H 0.0641 0.4535 0.5766 0.057 Uiso 1 1 calc R U .
H8C H 0.1312 0.4082 0.5812 0.057 Uiso 1 1 calc R U .
C9 C -0.0074(6) 0.2437(6) 0.50973(11) 0.0570(19) Uani 1 1 d . . .
H9A H -0.0536 0.2025 0.5204 0.068 Uiso 1 1 calc R U .
H9B H -0.0414 0.2562 0.4985 0.068 Uiso 1 1 calc R U .
H9C H 0.0254 0.2113 0.5039 0.068 Uiso 1 1 calc R U .
C10 C -0.0035(5) 0.4343(5) 0.47604(9) 0.0436(16) Uani 1 1 d . . .
H10 H -0.0194 0.4287 0.4913 0.052 Uiso 1 1 calc R U .
C11 C -0.0537(5) 0.3632(6) 0.46098(10) 0.0513(18) Uani 1 1 d . . .
H11 H -0.1119 0.2988 0.4634 0.062 Uiso 1 1 calc R U .
C12 C -0.0150(5) 0.4056(6) 0.44122(9) 0.054(2) Uani 1 1 d . . .
H12 H -0.0403 0.3748 0.4273 0.064 Uiso 1 1 calc R U .
C13 C 0.0583(5) 0.4992(6) 0.44436(10) 0.0480(17) Uani 1 1 d . . .
H13 H 0.0945 0.5470 0.4331 0.058 Uiso 1 1 calc R U .
C14 C 0.0674(5) 0.5182(5) 0.46590(9) 0.0439(16) Uani 1 1 d . . .
H14 H 0.1096 0.5820 0.4726 0.053 Uiso 1 1 calc R U .

loop_
_atom_site_aniso_label
_atom_site_aniso_U_11
_atom_site_aniso_U_22
_atom_site_aniso_U_33
_atom_site_aniso_U_23
_atom_site_aniso_U_13
_atom_site_aniso_U_12
Ti1 0.0452(7) 0.0625(8) 0.0161(4) -0.0059(5) -0.0012(4) 0.0297(6)
Cl1 0.0917(16) 0.0859(15) 0.0356(8) -0.0197(9) -0.0161(9) 0.0565(13)
Cl2 0.0530(11) 0.1152(18) 0.0243(7) 0.0033(9) 0.0036(7) 0.0437(12)
O1 0.046(3) 0.059(3) 0.0145(17) -0.0026(17) -0.0029(16) 0.029(2)
N1 0.036(3) 0.036(3) 0.019(3) 0.000 0.000 0.0179(14)
C1 0.043(3) 0.044(3) 0.017(2) -0.002(2) 0.002(2) 0.020(3)
C2 0.046(4) 0.042(3) 0.017(2) -0.002(2) 0.001(2) 0.023(3)
C3 0.047(4) 0.052(4) 0.014(2) -0.001(2) -0.004(2) 0.026(3)
C4 0.048(4) 0.051(4) 0.025(3) 0.001(3) -0.001(3) 0.025(3)
C5 0.046(4) 0.048(4) 0.023(3) 0.011(3) 0.008(2) 0.019(3)
C6 0.050(4) 0.037(3) 0.022(3) 0.004(2) 0.004(2) 0.024(3)
C7 0.044(3) 0.038(3) 0.018(2) 0.001(2) 0.004(2) 0.019(3)
C8 0.072(5) 0.047(4) 0.021(3) 0.008(3) 0.010(3) 0.028(4)
C9 0.061(5) 0.062(5) 0.038(3) 0.003(3) 0.004(3) 0.023(4)
C10 0.057(4) 0.064(4) 0.022(3) -0.005(3) 0.002(3) 0.040(4)
C11 0.038(4) 0.080(5) 0.038(3) -0.011(3) -0.002(3) 0.031(4)
C12 0.053(4) 0.102(6) 0.021(3) -0.013(3) -0.009(3) 0.051(5)
C13 0.054(4) 0.066(5) 0.031(3) 0.007(3) -0.001(3) 0.035(4)
C14 0.054(4) 0.058(4) 0.029(3) -0.009(3) -0.006(3) 0.035(4)

loop_
_atom_type_symbol
_atom_type_description
_atom_type_scat_dispersion_real
_atom_type_scat_dispersion_imag
_atom_type_scat_source
C C 0.0033 0.0016
;
International Tables for Crystallography
(Vol. C, Tables 4.2.6.8 and 6.1.1.4)
;
H H 0.0000 0.0000
;
International Tables for Crystallography
(Vol. C, Table 6.1.1.4)
;
Cl Cl 0.1484 0.1585
;
International Tables for Crystallography
(Vol. C, Tables 4.2.6.8 and 6.1.1.4)
;
N N 0.0061 0.0033
;
International Tables for Crystallography
(Vol. C, Tables 4.2.6.8 and 6.1.1.4)
;
O O 0.0106 0.0060
;
International Tables for Crystallography
(Vol. C, Tables 4.2.6.8 and 6.1.1.4)
;
Ti Ti 0.2776 0.4457
;
International Tables for Crystallography
(Vol. C, Tables 4.2.6.8 and 6.1.1.4)
;

loop_
_geom_angle_atom_site_label_1
_geom_angle_atom_site_label_2
_geom_angle_atom_site_label_3
_geom_angle
_geom_angle_site_symmetry_1
_geom_angle_site_symmetry_3
O1 Ti1 Cl2 102.58(16) . .
O1 Ti1 Cl1 104.50(16) . .
Cl2 Ti1 Cl1 103.41(9) . .
O1 Ti1 C10 85.5(2) . .
Cl2 Ti1 C10 133.6(2) . .
Cl1 Ti1 C10 118.9(2) . .
O1 Ti1 C14 96.9(2) . .
Cl2 Ti1 C14 98.4(2) . .
Cl1 Ti1 C14 145.0(2) . .
C10 Ti1 C14 35.3(2) . .
O1 Ti1 C11 109.5(2) . .
Cl2 Ti1 C11 142.1(2) . .
Cl1 Ti1 C11 87.8(2) . .
C10 Ti1 C11 34.9(2) . .
C14 Ti1 C11 58.8(3) . .
O1 Ti1 C12 142.6(2) . .
Cl2 Ti1 C12 107.7(2) . .
Cl1 Ti1 C12 89.5(2) . .
C10 Ti1 C12 57.7(2) . .
C14 Ti1 C12 57.7(2) . .
C11 Ti1 C12 35.3(2) . .
O1 Ti1 C13 131.4(2) . .
Cl2 Ti1 C13 85.5(2) . .
Cl1 Ti1 C13 120.24(19) . .
C10 Ti1 C13 57.8(2) . .
C14 Ti1 C13 34.8(2) . .
C11 Ti1 C13 58.2(3) . .
C12 Ti1 C13 34.1(3) . .
C3 O1 Ti1 149.9(4) . .
C1 N1 C1 110.6(3) 3_565 .
C1 N1 C1 110.6(3) 3_565 2_665
C1 N1 C1 110.6(3) . 2_665
N1 C1 C2 112.8(5) . .
N1 C1 H1A 109.0 . .
C2 C1 H1A 109.0 . .
N1 C1 H1B 109.0 . .
C2 C1 H1B 109.0 . .
H1A C1 H1B 107.8 . .
C3 C2 C7 117.3(5) . .
C3 C2 C1 122.2(5) . .
C7 C2 C1 120.4(5) . .
O1 C3 C4 119.2(6) . .
O1 C3 C2 118.3(5) . .
C4 C3 C2 122.5(5) . .
C3 C4 C5 118.3(6) . .
C3 C4 C9 121.0(5) . .
C5 C4 C9 120.6(6) . .
C6 C5 C4 121.0(6) . .
C6 C5 H5 119.5 . .
C4 C5 H5 119.5 . .
C5 C6 C7 119.8(5) . .
C5 C6 C8 120.9(6) . .
C7 C6 C8 119.2(6) . .
C6 C7 C2 121.0(6) . .
C6 C7 H7 119.5 . .
C2 C7 H7 119.5 . .
C6 C8 H8A 109.5 . .
C6 C8 H8B 109.5 . .
H8A C8 H8B 109.5 . .
C6 C8 H8C 109.5 . .
H8A C8 H8C 109.5 . .
H8B C8 H8C 109.5 . .
C4 C9 H9A 109.5 . .
C4 C9 H9B 109.5 . .
H9A C9 H9B 109.5 . .
C4 C9 H9C 109.5 . .
H9A C9 H9C 109.5 . .
H9B C9 H9C 109.5 . .
C11 C10 C14 108.8(5) . .
C11 C10 Ti1 72.6(4) . .
C14 C10 Ti1 72.3(4) . .
C11 C10 H10 125.5 . .
C14 C10 H10 125.5 . .
Ti1 C10 H10 125.5 . .
C10 C11 C12 106.5(7) . .
C10 C11 Ti1 72.4(4) . .
C12 C11 Ti1 73.2(4) . .
C10 C11 H11 126.4 . .
C12 C11 H11 126.4 . .
Ti1 C11 H11 126.4 . .
C13 C12 C11 108.8(6) . .
C13 C12 Ti1 72.9(4) . .
C11 C12 Ti1 71.5(4) . .
C13 C12 H12 125.5 . .
C11 C12 H12 125.5 . .
Ti1 C12 H12 125.5 . .
C12 C13 C14 108.6(6) . .
C12 C13 Ti1 72.9(4) . .
C14 C13 Ti1 71.6(4) . .
C12 C13 H13 125.6 . .
C14 C13 H13 125.6 . .
Ti1 C13 H13 125.6 . .
C13 C14 C10 107.2(6) . .
C13 C14 Ti1 73.6(4) . .
C10 C14 Ti1 72.3(4) . .
C13 C14 H14 126.1 . .
C10 C14 H14 126.1 . .
Ti1 C14 H14 126.1 . .

loop_
_geom_bond_atom_site_label_1
_geom_bond_atom_site_label_2
_geom_bond_distance
_geom_bond_site_symmetry_2
Ti1 O1 1.788(4) .
Ti1 Cl2 2.249(2) .
Ti1 Cl1 2.252(2) .
Ti1 C10 2.330(6) .
Ti1 C14 2.330(7) .
Ti1 C11 2.333(7) .
Ti1 C12 2.356(7) .
Ti1 C13 2.356(7) .
O1 C3 1.377(6) .
N1 C1 1.462(6) 3_565
N1 C1 1.462(6) .
N1 C1 1.462(6) 2_665
C1 C2 1.510(8) .
C1 H1A 0.9900 .
C1 H1B 0.9900 .
C2 C3 1.400(9) .
C2 C7 1.409(7) .
C3 C4 1.387(9) .
C4 C5 1.395(8) .
C4 C9 1.514(10) .
C5 C6 1.384(9) .
C5 H5 0.9500 .
C6 C7 1.385(8) .
C6 C8 1.514(7) .
C7 H7 0.9500 .
C8 H8A 0.9800 .
C8 H8B 0.9800 .
C8 H8C 0.9800 .
C9 H9A 0.9800 .
C9 H9B 0.9800 .
C9 H9C 0.9800 .
C10 C11 1.400(9) .
C10 C14 1.414(10) .
C10 H10 1.0000 .
C11 C12 1.422(10) .
C11 H11 1.0000 .
C12 C13 1.384(11) .
C12 H12 1.0000 .
C13 C14 1.402(8) .
C13 H13 1.0000 .
C14 H14 1.0000 .

loop_
_geom_torsion_atom_site_label_1
_geom_torsion_atom_site_label_2
_geom_torsion_atom_site_label_3
_geom_torsion_atom_site_label_4
_geom_torsion
_geom_torsion_site_symmetry_1
Cl2 Ti1 O1 C3 127.6(8) .
Cl1 Ti1 O1 C3 -124.7(8) .
C10 Ti1 O1 C3 -6.1(9) .
C14 Ti1 O1 C3 27.4(9) .
C11 Ti1 O1 C3 -31.8(9) .
C12 Ti1 O1 C3 -15.9(11) .
C13 Ti1 O1 C3 32.5(10) .
C1 N1 C1 C2 -76.0(8) 3_565
C1 N1 C1 C2 161.1(5) 2_665
N1 C1 C2 C3 150.4(6) .
N1 C1 C2 C7 -34.0(8) .
Ti1 O1 C3 C4 82.4(10) .
Ti1 O1 C3 C2 -98.1(9) .
C7 C2 C3 O1 177.9(5) .
C1 C2 C3 O1 -6.3(9) .
C7 C2 C3 C4 -2.6(10) .
C1 C2 C3 C4 173.2(6) .
O1 C3 C4 C5 -178.8(6) .
C2 C3 C4 C5 1.7(10) .
O1 C3 C4 C9 2.3(10) .
C2 C3 C4 C9 -177.2(7) .
C3 C4 C5 C6 0.1(10) .
C9 C4 C5 C6 179.0(7) .
C4 C5 C6 C7 -1.0(10) .
C4 C5 C6 C8 -179.1(6) .
C5 C6 C7 C2 0.1(10) .
C8 C6 C7 C2 178.2(6) .
C3 C2 C7 C6 1.7(9) .
C1 C2 C7 C6 -174.2(6) .
C14 C10 C11 C12 -2.1(8) .
Ti1 C10 C11 C12 -65.8(5) .
C14 C10 C11 Ti1 63.7(5) .
C10 C11 C12 C13 1.4(8) .
Ti1 C11 C12 C13 -63.8(5) .
C10 C11 C12 Ti1 65.3(5) .
C11 C12 C13 C14 -0.2(8) .
Ti1 C12 C13 C14 -63.1(5) .
C11 C12 C13 Ti1 62.9(5) .
C12 C13 C14 C10 -1.0(8) .
Ti1 C13 C14 C10 -65.0(5) .
C12 C13 C14 Ti1 64.0(5) .
C11 C10 C14 C13 1.9(8) .
Ti1 C10 C14 C13 65.9(5) .
C11 C10 C14 Ti1 -63.9(5) .

loop_
_platon_squeeze_void_nr
_platon_squeeze_void_average_x
_platon_squeeze_void_average_y
_platon_squeeze_void_average_z
_platon_squeeze_void_volume
_platon_squeeze_void_count_electrons
1 0.000 0.000 0.000 219.0 37.5
2 0.000 0.000 0.250 6.9 2.1
3 0.000 0.000 0.500 219.0 38.2
4 0.000 0.000 0.750 6.9 1.5
5 0.333 0.667 0.167 221.1 38.0
6 0.333 0.667 0.667 221.1 37.4
7 0.333 0.667 0.417 7.1 1.6
8 0.333 0.667 0.917 7.1 2.2
9 0.667 0.333 0.333 221.2 37.4
10 0.667 0.333 0.833 221.1 38.1
11 0.667 0.333 0.083 7.1 1.6
12 0.667 0.333 0.583 7.1 2.2
